data_4304757
loop_
_publ_author_name
'Jenny B. Waern'
'Christophe Desmarets'
'Lise-Marie Chamoreau'
'Hani Amouri'
'Andrea Barbieri'
'Cristiana Sabatini'
'Barbara Ventura'
'Francesco Barigelletti'

_publ_section_title
;
Luminescent Cyclometalated RhIII, IrIII, and (DIP)2RuII Complexes with
Carboxylated Bipyridyl Ligands: Synthesis, X-ray Molecular Structure, and
Photophysical Properties
;
_journal_name_full 'Inorganic Chemistry'
_journal_page_first 3340
_journal_page_last 3348
_journal_paper_doi 10.1021/ic702327z
_journal_volume 47
_journal_year 2008
_chemical_formula_moiety 'C34 H26 Ir1 N4 O2, C4 H10 O, F6 P1'
_chemical_formula_sum 'C38 H36 F6 Ir N4 O3 P'
_chemical_formula_weight 933.88
_chemical_name_systematic
;
 ?
;
_space_group_IT_number 14
_symmetry_cell_setting monoclinic
_symmetry_space_group_name_Hall '-P 2yn'
_symmetry_space_group_name_H-M 'P 1 21/n 1'
_atom_sites_solution_hydrogens geom
_atom_sites_solution_primary direct
_atom_sites_solution_secondary difmap
_audit_creation_method SHELXL-97
_cell_angle_alpha 90.00
_cell_angle_beta 101.651(8)
_cell_angle_gamma 90.00
_cell_formula_units_Z 4
_cell_length_a 16.139(2)
_cell_length_b 13.6478(14)
_cell_length_c 17.6583(14)
_cell_measurement_reflns_used 247
_cell_measurement_temperature 250(2)
_cell_measurement_theta_max 21.5
_cell_measurement_theta_min 4.2
_cell_volume 3809.3(7)
_computing_cell_refinement 'Dirax/lsq (Duisenberg & Schreurs, 1989-2000)'
_computing_data_collection 'Collect (Nonius BV, 1997-2000)'
_computing_data_reduction 'EvalCCD (Duisenberg & Schreurs 1990-2000)'
_computing_molecular_graphics 'Ortep-3 for Windows (Farrugia, 1997)'
_computing_publication_material 'WinGX publication routines (Farrugia, 1999)'
_computing_structure_refinement 'SHELXL-97 (Sheldrick, 1997)'
_computing_structure_solution 'SIR97 (Giacovazzo et al, 1997)'
_diffrn_ambient_temperature 250(2)
_diffrn_detector_area_resol_mean 9
_diffrn_measured_fraction_theta_full 0.993
_diffrn_measured_fraction_theta_max 0.993
_diffrn_measurement_device_type KappaCCD
_diffrn_measurement_method 'CCD rotation images, thick slices'
_diffrn_radiation_monochromator graphite
_diffrn_radiation_source 'fine-focus sealed tube'
_diffrn_radiation_type MoK\a
_diffrn_radiation_wavelength 0.71073
_diffrn_reflns_av_R_equivalents 0.0666
_diffrn_reflns_av_sigmaI/netI 0.0843
_diffrn_reflns_limit_h_max 22
_diffrn_reflns_limit_h_min -22
_diffrn_reflns_limit_k_max 19
_diffrn_reflns_limit_k_min -19
_diffrn_reflns_limit_l_max 24
_diffrn_reflns_limit_l_min -24
_diffrn_reflns_number 47745
_diffrn_reflns_theta_full 30.00
_diffrn_reflns_theta_max 30.00
_diffrn_reflns_theta_min 3.39
_diffrn_standards_decay_% 0
_diffrn_standards_number 0
_exptl_absorpt_coefficient_mu 3.618
_exptl_absorpt_correction_T_max 0.835
_exptl_absorpt_correction_T_min 0.5680
_exptl_absorpt_correction_type multi-scan
_exptl_absorpt_process_details
; 
R.H. Blessing, Acta Cryst. (1995), A51, 33-38
;
_exptl_crystal_colour orange
_exptl_crystal_density_diffrn 1.628
_exptl_crystal_density_method 'not measured'
_exptl_crystal_description needle-like
_exptl_crystal_F_000 1848
_exptl_crystal_size_max 0.37
_exptl_crystal_size_mid 0.11
_exptl_crystal_size_min 0.05
_refine_diff_density_max 1.755
_refine_diff_density_min -0.848
_refine_diff_density_rms 0.134
_refine_ls_extinction_method none
_refine_ls_goodness_of_fit_ref 1.014
_refine_ls_hydrogen_treatment constr
_refine_ls_matrix_type full
_refine_ls_number_parameters 459
_refine_ls_number_reflns 11036
_refine_ls_number_restraints 10
_refine_ls_restrained_S_all 1.015
_refine_ls_R_factor_all 0.1017
_refine_ls_R_factor_gt 0.0396
_refine_ls_shift/su_max 0.003
_refine_ls_shift/su_mean 0.000
_refine_ls_structure_factor_coef Fsqd
_refine_ls_weighting_details 'calc w=1/[\s^2^(Fo^2^)+(0.0413P)^2^+2.4412P] where P=(Fo^2^+2Fc^2^)/3'
_refine_ls_weighting_scheme calc
_refine_ls_wR_factor_gt 0.0791
_refine_ls_wR_factor_ref 0.0973
_reflns_number_gt 6629
_reflns_number_total 11036
_reflns_threshold_expression >2sigma(I)
_cod_data_source_file ic702327z-file001.cif
_cod_data_source_block
;
;
_cod_database_code 4304757

loop_
_symmetry_equiv_pos_as_xyz
'x, y, z'
'-x+1/2, y+1/2, -z+1/2'
'-x, -y, -z'
'x-1/2, -y-1/2, z-1/2'

loop_
_atom_site_label
_atom_site_type_symbol
_atom_site_fract_x
_atom_site_fract_y
_atom_site_fract_z
_atom_site_U_iso_or_equiv
_atom_site_adp_type
_atom_site_occupancy
_atom_site_symmetry_multiplicity
_atom_site_calc_flag
_atom_site_refinement_flags
_atom_site_disorder_assembly
_atom_site_disorder_group
Ir1 Ir 0.218432(11) 1.045977(12) 0.626371(9) 0.02919(6) Uani 1 1 d . . .
N1 N 0.3044(2) 0.9243(3) 0.6508(2) 0.0318(8) Uani 1 1 d . . .
N2 N 0.2114(2) 0.9784(3) 0.5150(2) 0.0322(9) Uani 1 1 d . . .
N3 N 0.1285(2) 0.9600(2) 0.6615(2) 0.0305(8) Uani 1 1 d . . .
N4 N 0.3028(3) 1.1450(3) 0.5966(2) 0.0366(9) Uani 1 1 d . . .
O1 O 0.5086(3) 0.6500(3) 0.7434(2) 0.0797(14) Uani 1 1 d . . .
O2 O 0.4972(3) 0.6546(4) 0.6160(2) 0.0884(15) Uani 1 1 d . . .
H2 H 0.5346 0.6131 0.6252 0.133 Uiso 1 1 calc R . .
C1 C 0.1613(3) 1.0067(4) 0.4473(3) 0.0419(12) Uani 1 1 d . . .
H1 H 0.1255 1.0600 0.4479 0.050 Uiso 1 1 calc R . .
C2 C 0.1607(4) 0.9609(4) 0.3782(3) 0.0484(13) Uani 1 1 d . . .
H2' H 0.1247 0.9828 0.3335 0.058 Uiso 1 1 calc R . .
C3 C 0.2135(4) 0.8825(4) 0.3748(3) 0.0576(16) Uani 1 1 d . . .
C4 C 0.2655(4) 0.8519(4) 0.4447(3) 0.0526(15) Uani 1 1 d . . .
H4 H 0.3016 0.7987 0.4449 0.063 Uiso 1 1 calc R . .
C5 C 0.2632(3) 0.9004(3) 0.5133(2) 0.0332(10) Uani 1 1 d . . .
C6 C 0.3167(3) 0.8715(3) 0.5884(2) 0.0305(10) Uani 1 1 d . . .
C7 C 0.3738(3) 0.7938(3) 0.5968(3) 0.0377(11) Uani 1 1 d . . .
H7 H 0.3823 0.7597 0.5535 0.045 Uiso 1 1 calc R . .
C8 C 0.4178(3) 0.7674(3) 0.6695(3) 0.0363(11) Uani 1 1 d . . .
C9 C 0.4020(3) 0.8184(3) 0.7332(3) 0.0407(12) Uani 1 1 d . . .
H9 H 0.4286 0.8002 0.7829 0.049 Uiso 1 1 calc R . .
C10 C 0.3465(3) 0.8961(3) 0.7221(2) 0.0387(11) Uani 1 1 d . . .
H10 H 0.3374 0.9307 0.7651 0.046 Uiso 1 1 calc R . .
C11 C 0.2162(5) 0.8296(5) 0.2987(3) 0.093(3) Uani 1 1 d . . .
H11A H 0.1805 0.7728 0.2941 0.140 Uiso 1 1 calc R . .
H11B H 0.2733 0.8100 0.2984 0.140 Uiso 1 1 calc R . .
H11C H 0.1965 0.8730 0.2561 0.140 Uiso 1 1 calc R . .
C12 C 0.4791(3) 0.6850(4) 0.6806(3) 0.0462(13) Uani 1 1 d . . .
C13 C 0.0730(3) 0.8999(3) 0.6150(3) 0.0380(11) Uani 1 1 d . . .
H13 H 0.0750 0.8964 0.5628 0.046 Uiso 1 1 calc R . .
C14 C 0.0141(3) 0.8442(4) 0.6421(3) 0.0460(13) Uani 1 1 d . . .
H14 H -0.0220 0.8024 0.6092 0.055 Uiso 1 1 calc R . .
C15 C 0.0097(3) 0.8516(4) 0.7201(3) 0.0505(13) Uani 1 1 d . . .
H15 H -0.0304 0.8159 0.7396 0.061 Uiso 1 1 calc R . .
C16 C 0.0654(3) 0.9126(4) 0.7680(3) 0.0464(13) Uani 1 1 d . . .
H16 H 0.0633 0.9173 0.8201 0.056 Uiso 1 1 calc R . .
C17 C 0.1251(3) 0.9672(3) 0.7383(3) 0.0345(10) Uani 1 1 d . . .
C18 C 0.1871(3) 1.0354(3) 0.7824(2) 0.0347(10) Uani 1 1 d . . .
C19 C 0.2008(4) 1.0460(4) 0.8640(3) 0.0472(13) Uani 1 1 d . . .
H19 H 0.1685 1.0101 0.8921 0.057 Uiso 1 1 calc R . .
C20 C 0.2620(4) 1.1094(4) 0.9014(3) 0.0552(15) Uani 1 1 d . . .
H20 H 0.2721 1.1153 0.9550 0.066 Uiso 1 1 calc R . .
C21 C 0.3082(4) 1.1643(4) 0.8587(3) 0.0498(14) Uani 1 1 d . . .
H21 H 0.3485 1.2083 0.8839 0.060 Uiso 1 1 calc R . .
C22 C 0.2952(3) 1.1547(3) 0.7781(3) 0.0404(11) Uani 1 1 d . . .
H22 H 0.3267 1.1930 0.7508 0.048 Uiso 1 1 calc R . .
C23 C 0.2358(3) 1.0887(3) 0.7380(2) 0.0327(10) Uani 1 1 d . . .
C24 C 0.3873(3) 1.1306(4) 0.6065(3) 0.0466(13) Uani 1 1 d . . .
H24 H 0.4104 1.0732 0.6302 0.056 Uiso 1 1 calc R . .
C25 C 0.4409(4) 1.1984(4) 0.5826(3) 0.0571(15) Uani 1 1 d . . .
H25 H 0.4987 1.1869 0.5900 0.069 Uiso 1 1 calc R . .
C26 C 0.4060(4) 1.2835(5) 0.5474(3) 0.0643(17) Uani 1 1 d . . .
H26 H 0.4402 1.3299 0.5302 0.077 Uiso 1 1 calc R . .
C27 C 0.3203(4) 1.2994(4) 0.5379(3) 0.0549(15) Uani 1 1 d . . .
H27 H 0.2968 1.3564 0.5139 0.066 Uiso 1 1 calc R . .
C28 C 0.2681(3) 1.2307(3) 0.5640(2) 0.0405(12) Uani 1 1 d . . .
C29 C 0.1772(3) 1.2405(3) 0.5615(3) 0.0434(12) Uani 1 1 d . . .
C30 C 0.1295(4) 1.3242(4) 0.5349(3) 0.0562(15) Uani 1 1 d . . .
H30 H 0.1559 1.3779 0.5175 0.067 Uiso 1 1 calc R . .
C31 C 0.0447(5) 1.3275(4) 0.5342(3) 0.0654(18) Uani 1 1 d . . .
H31 H 0.0136 1.3829 0.5155 0.079 Uiso 1 1 calc R . .
C32 C 0.0044(4) 1.2482(4) 0.5615(3) 0.0540(15) Uani 1 1 d . . .
H32 H -0.0532 1.2505 0.5613 0.065 Uiso 1 1 calc R . .
C33 C 0.0520(3) 1.1652(4) 0.5891(3) 0.0418(12) Uani 1 1 d . . .
H33 H 0.0248 1.1126 0.6070 0.050 Uiso 1 1 calc R . .
C34 C 0.1390(3) 1.1585(3) 0.5907(2) 0.0334(10) Uani 1 1 d . . .
P1 P 0.34973(10) 0.56511(11) 0.39023(8) 0.0519(4) Uani 1 1 d . . .
F1 F 0.3748(4) 0.5418(5) 0.4775(3) 0.173(3) Uani 1 1 d . . .
F2 F 0.3843(3) 0.6700(3) 0.4011(5) 0.172(3) Uani 1 1 d . . .
F3 F 0.2607(3) 0.6042(4) 0.3986(3) 0.1345(19) Uani 1 1 d . . .
F4 F 0.3166(5) 0.4567(3) 0.3804(4) 0.151(2) Uani 1 1 d . . .
F5 F 0.4411(3) 0.5311(3) 0.3828(3) 0.1218(19) Uani 1 1 d . . .
F6 F 0.3221(5) 0.5789(6) 0.3029(3) 0.176(3) Uani 1 1 d . . .
O3 O 0.0552(5) 0.5028(6) 0.2053(4) 0.144(2) Uiso 1 1 d D . .
C36 C 0.0920(8) 0.5681(9) 0.1023(7) 0.172(5) Uiso 1 1 d D . .
H36A H 0.1310 0.6087 0.0821 0.257 Uiso 1 1 calc R B .
H36B H 0.0363 0.5958 0.0889 0.257 Uiso 1 1 calc R . .
H36C H 0.0916 0.5035 0.0806 0.257 Uiso 1 1 calc R . .
C35 C 0.1149(10) 0.5631(10) 0.1766(9) 0.222(7) Uiso 1 1 d D B .
H35A H 0.1162 0.6282 0.1990 0.267 Uiso 1 1 calc R . .
H35B H 0.1711 0.5350 0.1907 0.267 Uiso 1 1 calc R . .
C38 C 0.0362(9) 0.4421(9) 0.3208(8) 0.185(6) Uiso 1 1 d D . .
H38A H 0.0552 0.4002 0.3645 0.277 Uiso 0.50 1 calc PR A 1
H38B H -0.0197 0.4229 0.2952 0.277 Uiso 0.50 1 calc PR A 1
H38C H 0.0352 0.5087 0.3380 0.277 Uiso 0.50 1 calc PR A 1
H38D H 0.0718 0.4080 0.3627 0.277 Uiso 0.50 1 calc PR A 2
H38E H 0.0133 0.3964 0.2807 0.277 Uiso 0.50 1 calc PR A 2
H38F H -0.0092 0.4734 0.3393 0.277 Uiso 0.50 1 calc PR A 2
C37A C 0.0875(16) 0.4347(19) 0.2731(12) 0.192(12) Uiso 0.50 1 d PD B 1
H37A H 0.0889 0.3676 0.2551 0.230 Uiso 0.50 1 calc PR B 1
H37B H 0.1443 0.4533 0.2985 0.230 Uiso 0.50 1 calc PR B 1
C37B C 0.0806(13) 0.5082(16) 0.2933(9) 0.130(7) Uiso 0.50 1 d PD B 2
H37C H 0.1406 0.4950 0.3100 0.156 Uiso 0.50 1 calc PR B 2
H37D H 0.0689 0.5729 0.3113 0.156 Uiso 0.50 1 calc PR B 2

loop_
_atom_site_aniso_label
_atom_site_aniso_U_11
_atom_site_aniso_U_22
_atom_site_aniso_U_33
_atom_site_aniso_U_23
_atom_site_aniso_U_13
_atom_site_aniso_U_12
Ir1 0.03259(10) 0.02682(9) 0.02697(9) 0.00132(8) 0.00322(6) 0.00191(9)
N1 0.029(2) 0.033(2) 0.0304(19) 0.0037(16) 0.0004(16) 0.0007(16)
N2 0.034(2) 0.031(2) 0.0292(18) 0.0021(15) 0.0023(16) 0.0059(16)
N3 0.031(2) 0.0265(19) 0.0330(18) 0.0020(16) 0.0042(15) -0.0003(17)
N4 0.042(2) 0.035(2) 0.033(2) -0.0026(17) 0.0100(17) -0.0040(19)
O1 0.086(3) 0.089(3) 0.061(3) 0.020(2) 0.007(2) 0.043(3)
O2 0.103(4) 0.097(4) 0.063(3) 0.006(3) 0.010(3) 0.058(3)
C1 0.045(3) 0.042(3) 0.035(3) 0.002(2) -0.002(2) 0.014(2)
C2 0.055(3) 0.054(3) 0.030(2) 0.004(2) -0.005(2) 0.017(3)
C3 0.079(4) 0.056(4) 0.032(3) -0.004(2) -0.002(3) 0.021(3)
C4 0.066(4) 0.053(3) 0.034(3) -0.004(2) -0.001(2) 0.029(3)
C5 0.036(3) 0.034(3) 0.027(2) 0.0043(19) 0.0010(19) 0.005(2)
C6 0.033(3) 0.029(2) 0.028(2) -0.0006(18) 0.0024(18) 0.004(2)
C7 0.041(3) 0.038(3) 0.033(2) 0.000(2) 0.004(2) 0.009(2)
C8 0.034(3) 0.034(3) 0.038(2) 0.002(2) 0.001(2) 0.006(2)
C9 0.043(3) 0.043(3) 0.032(2) 0.008(2) -0.003(2) 0.010(2)
C10 0.046(3) 0.041(3) 0.026(2) 0.001(2) 0.000(2) 0.006(2)
C11 0.132(7) 0.097(5) 0.042(3) -0.008(3) -0.004(4) 0.065(5)
C12 0.050(3) 0.049(3) 0.038(3) 0.001(2) 0.004(2) 0.012(3)
C13 0.037(3) 0.031(3) 0.043(3) 0.003(2) 0.003(2) 0.003(2)
C14 0.039(3) 0.036(3) 0.059(3) 0.000(2) 0.000(2) -0.003(2)
C15 0.044(3) 0.046(3) 0.064(3) 0.003(3) 0.018(3) -0.005(3)
C16 0.057(4) 0.044(3) 0.043(3) 0.003(2) 0.021(3) -0.003(3)
C17 0.040(3) 0.028(2) 0.036(2) 0.0031(19) 0.011(2) 0.002(2)
C18 0.040(3) 0.031(3) 0.034(2) 0.000(2) 0.009(2) 0.004(2)
C19 0.062(4) 0.048(3) 0.033(2) 0.003(2) 0.014(2) 0.002(3)
C20 0.080(4) 0.055(3) 0.028(2) -0.009(3) 0.005(3) -0.003(3)
C21 0.064(4) 0.040(3) 0.041(3) -0.014(2) -0.001(3) -0.012(3)
C22 0.048(3) 0.037(3) 0.037(2) -0.005(2) 0.011(2) -0.003(2)
C23 0.035(3) 0.029(2) 0.034(2) -0.0008(19) 0.005(2) 0.005(2)
C24 0.046(3) 0.052(3) 0.043(3) -0.003(3) 0.014(2) -0.003(3)
C25 0.050(4) 0.065(4) 0.061(4) -0.004(3) 0.021(3) -0.014(3)
C26 0.085(5) 0.059(4) 0.055(3) -0.005(3) 0.028(3) -0.030(4)
C27 0.073(4) 0.041(3) 0.049(3) 0.003(3) 0.008(3) -0.019(3)
C28 0.057(3) 0.033(3) 0.029(2) 0.002(2) 0.003(2) -0.005(2)
C29 0.058(4) 0.031(3) 0.036(2) -0.001(2) -0.002(2) 0.004(2)
C30 0.077(5) 0.033(3) 0.055(3) 0.009(2) 0.004(3) 0.009(3)
C31 0.087(5) 0.045(3) 0.057(4) 0.005(3) -0.004(3) 0.030(3)
C32 0.057(4) 0.057(4) 0.041(3) -0.010(3) -0.007(3) 0.023(3)
C33 0.051(3) 0.038(3) 0.034(2) -0.004(2) 0.003(2) 0.009(2)
C34 0.041(3) 0.030(2) 0.027(2) -0.0029(18) 0.0018(19) 0.004(2)
P1 0.0582(10) 0.0521(9) 0.0478(8) -0.0061(7) 0.0164(7) 0.0043(7)
F1 0.175(6) 0.281(9) 0.063(3) 0.012(4) 0.021(3) -0.001(5)
F2 0.069(3) 0.055(3) 0.383(9) -0.054(4) 0.022(4) -0.009(2)
F3 0.066(3) 0.144(5) 0.200(5) -0.020(4) 0.042(3) 0.014(3)
F4 0.195(6) 0.078(4) 0.176(6) 0.000(3) 0.028(4) -0.036(3)
F5 0.105(4) 0.088(3) 0.194(5) 0.017(3) 0.082(4) 0.047(3)
F6 0.210(7) 0.253(7) 0.057(3) 0.026(4) 0.006(3) 0.010(6)

loop_
_atom_type_symbol
_atom_type_description
_atom_type_scat_dispersion_real
_atom_type_scat_dispersion_imag
_atom_type_scat_source
C C 0.0033 0.0016 'International Tables Vol C Tables 4.2.6.8 and 6.1.1.4'
H H 0.0000 0.0000 'International Tables Vol C Tables 4.2.6.8 and 6.1.1.4'
N N 0.0061 0.0033 'International Tables Vol C Tables 4.2.6.8 and 6.1.1.4'
O O 0.0106 0.0060 'International Tables Vol C Tables 4.2.6.8 and 6.1.1.4'
F F 0.0171 0.0103 'International Tables Vol C Tables 4.2.6.8 and 6.1.1.4'
P P 0.1023 0.0942 'International Tables Vol C Tables 4.2.6.8 and 6.1.1.4'
Ir Ir -1.4442 7.9887 'International Tables Vol C Tables 4.2.6.8 and 6.1.1.4'

loop_
_geom_angle_atom_site_label_1
_geom_angle_atom_site_label_2
_geom_angle_atom_site_label_3
_geom_angle
_geom_angle_site_symmetry_1
_geom_angle_site_symmetry_3
_geom_angle_publ_flag
C34 Ir1 C23 92.25(17) . . ?
C34 Ir1 N3 94.88(16) . . ?
C23 Ir1 N3 80.66(16) . . ?
C34 Ir1 N4 80.36(18) . . ?
C23 Ir1 N4 95.25(17) . . ?
N3 Ir1 N4 173.65(14) . . ?
C34 Ir1 N1 173.44(15) . . ?
C23 Ir1 N1 94.03(15) . . ?
N3 Ir1 N1 88.02(14) . . ?
N4 Ir1 N1 97.16(15) . . ?
C34 Ir1 N2 97.35(15) . . ?
C23 Ir1 N2 170.28(15) . . ?
N3 Ir1 N2 96.92(14) . . ?
N4 Ir1 N2 87.91(14) . . ?
N1 Ir1 N2 76.43(13) . . ?
C10 N1 C6 118.1(4) . . ?
C10 N1 Ir1 125.8(3) . . ?
C6 N1 Ir1 116.1(3) . . ?
C1 N2 C5 117.6(4) . . ?
C1 N2 Ir1 126.5(3) . . ?
C5 N2 Ir1 115.9(3) . . ?
C13 N3 C17 119.2(4) . . ?
C13 N3 Ir1 125.5(3) . . ?
C17 N3 Ir1 115.4(3) . . ?
C24 N4 C28 119.6(4) . . ?
C24 N4 Ir1 124.9(3) . . ?
C28 N4 Ir1 115.5(3) . . ?
C12 O2 H2 109.5 . . ?
N2 C1 C2 123.5(4) . . ?
N2 C1 H1 118.3 . . ?
C2 C1 H1 118.3 . . ?
C1 C2 C3 120.0(4) . . ?
C1 C2 H2' 120.0 . . ?
C3 C2 H2' 120.0 . . ?
C2 C3 C4 117.1(5) . . ?
C2 C3 C11 122.1(5) . . ?
C4 C3 C11 120.8(5) . . ?
C5 C4 C3 120.5(5) . . ?
C5 C4 H4 119.8 . . ?
C3 C4 H4 119.8 . . ?
N2 C5 C4 121.3(4) . . ?
N2 C5 C6 116.0(4) . . ?
C4 C5 C6 122.7(4) . . ?
N1 C6 C7 121.2(4) . . ?
N1 C6 C5 115.3(4) . . ?
C7 C6 C5 123.5(4) . . ?
C8 C7 C6 120.1(4) . . ?
C8 C7 H7 119.9 . . ?
C6 C7 H7 119.9 . . ?
C7 C8 C9 118.4(4) . . ?
C7 C8 C12 121.6(4) . . ?
C9 C8 C12 120.0(4) . . ?
C10 C9 C8 119.4(4) . . ?
C10 C9 H9 120.3 . . ?
C8 C9 H9 120.3 . . ?
N1 C10 C9 122.6(4) . . ?
N1 C10 H10 118.7 . . ?
C9 C10 H10 118.7 . . ?
C3 C11 H11A 109.5 . . ?
C3 C11 H11B 109.5 . . ?
H11A C11 H11B 109.5 . . ?
C3 C11 H11C 109.5 . . ?
H11A C11 H11C 109.5 . . ?
H11B C11 H11C 109.5 . . ?
O1 C12 O2 124.0(5) . . ?
O1 C12 C8 123.2(5) . . ?
O2 C12 C8 112.8(4) . . ?
N3 C13 C14 122.7(4) . . ?
N3 C13 H13 118.7 . . ?
C14 C13 H13 118.7 . . ?
C13 C14 C15 118.6(5) . . ?
C13 C14 H14 120.7 . . ?
C15 C14 H14 120.7 . . ?
C16 C15 C14 119.4(5) . . ?
C16 C15 H15 120.3 . . ?
C14 C15 H15 120.3 . . ?
C15 C16 C17 120.2(5) . . ?
C15 C16 H16 119.9 . . ?
C17 C16 H16 119.9 . . ?
N3 C17 C16 120.0(4) . . ?
N3 C17 C18 114.2(4) . . ?
C16 C17 C18 125.8(4) . . ?
C23 C18 C19 121.2(4) . . ?
C23 C18 C17 115.2(4) . . ?
C19 C18 C17 123.5(4) . . ?
C20 C19 C18 120.1(5) . . ?
C20 C19 H19 120.0 . . ?
C18 C19 H19 120.0 . . ?
C19 C20 C21 119.5(5) . . ?
C19 C20 H20 120.3 . . ?
C21 C20 H20 120.3 . . ?
C20 C21 C22 121.1(5) . . ?
C20 C21 H21 119.5 . . ?
C22 C21 H21 119.5 . . ?
C23 C22 C21 121.4(4) . . ?
C23 C22 H22 119.3 . . ?
C21 C22 H22 119.3 . . ?
C22 C23 C18 116.7(4) . . ?
C22 C23 Ir1 128.7(3) . . ?
C18 C23 Ir1 114.1(3) . . ?
N4 C24 C25 122.4(5) . . ?
N4 C24 H24 118.8 . . ?
C25 C24 H24 118.8 . . ?
C26 C25 C24 118.3(6) . . ?
C26 C25 H25 120.8 . . ?
C24 C25 H25 120.8 . . ?
C27 C26 C25 119.7(5) . . ?
C27 C26 H26 120.2 . . ?
C25 C26 H26 120.2 . . ?
C26 C27 C28 120.8(5) . . ?
C26 C27 H27 119.6 . . ?
C28 C27 H27 119.6 . . ?
N4 C28 C27 119.1(5) . . ?
N4 C28 C29 114.3(4) . . ?
C27 C28 C29 126.5(5) . . ?
C30 C29 C34 120.8(5) . . ?
C30 C29 C28 124.2(5) . . ?
C34 C29 C28 115.0(4) . . ?
C31 C30 C29 120.7(5) . . ?
C31 C30 H30 119.7 . . ?
C29 C30 H30 119.7 . . ?
C30 C31 C32 120.4(5) . . ?
C30 C31 H31 119.8 . . ?
C32 C31 H31 119.8 . . ?
C31 C32 C33 119.1(6) . . ?
C31 C32 H32 120.4 . . ?
C33 C32 H32 120.4 . . ?
C32 C33 C34 122.5(5) . . ?
C32 C33 H33 118.8 . . ?
C34 C33 H33 118.8 . . ?
C33 C34 C29 116.5(4) . . ?
C33 C34 Ir1 128.8(3) . . ?
C29 C34 Ir1 114.6(4) . . ?
F6 P1 F2 92.0(4) . . ?
F6 P1 F1 175.0(4) . . ?
F2 P1 F1 93.0(4) . . ?
F6 P1 F3 88.1(3) . . ?
F2 P1 F3 89.3(3) . . ?
F1 P1 F3 92.1(3) . . ?
F6 P1 F4 88.9(4) . . ?
F2 P1 F4 178.5(4) . . ?
F1 P1 F4 86.0(4) . . ?
F3 P1 F4 91.9(3) . . ?
F6 P1 F5 92.2(4) . . ?
F2 P1 F5 87.8(3) . . ?
F1 P1 F5 87.8(3) . . ?
F3 P1 F5 177.2(3) . . ?
F4 P1 F5 91.0(3) . . ?
C35 O3 C37A 118.7(13) . . ?
C35 O3 C37B 105.7(10) . . ?
C37A O3 C37B 41.4(12) . . ?
C35 C36 H36A 109.5 . . ?
C35 C36 H36B 109.5 . . ?
H36A C36 H36B 109.5 . . ?
C35 C36 H36C 109.5 . . ?
H36A C36 H36C 109.5 . . ?
H36B C36 H36C 109.5 . . ?
C36 C35 O3 108.3(13) . . ?
C36 C35 H35A 110.0 . . ?
O3 C35 H35A 110.0 . . ?
C36 C35 H35B 110.0 . . ?
O3 C35 H35B 110.0 . . ?
H35A C35 H35B 108.4 . . ?
C37A C38 C37B 48.9(14) . . ?
C37A C38 H38A 109.5 . . ?
C37B C38 H38A 126.9 . . ?
C37A C38 H38B 109.5 . . ?
C37B C38 H38B 123.2 . . ?
H38A C38 H38B 109.5 . . ?
C37A C38 H38C 109.5 . . ?
C37B C38 H38C 60.6 . . ?
H38A C38 H38C 109.5 . . ?
H38B C38 H38C 109.5 . . ?
C37A C38 H38D 95.8 . . ?
C37B C38 H38D 109.5 . . ?
H38A C38 H38D 17.8 . . ?
H38B C38 H38D 126.1 . . ?
H38C C38 H38D 105.2 . . ?
C37A C38 H38E 70.8 . . ?
C37B C38 H38E 109.5 . . ?
H38A C38 H38E 102.6 . . ?
H38B C38 H38E 44.7 . . ?
H38C C38 H38E 145.1 . . ?
H38D C38 H38E 109.5 . . ?
C37A C38 H38F 152.3 . . ?
C37B C38 H38F 109.5 . . ?
H38A C38 H38F 97.7 . . ?
H38B C38 H38F 64.8 . . ?
H38C C38 H38F 53.7 . . ?
H38D C38 H38F 109.5 . . ?
H38E C38 H38F 109.5 . . ?
C38 C37A O3 107.4(16) . . ?
C38 C37A H37A 110.2 . . ?
O3 C37A H37A 110.2 . . ?
C38 C37A H37B 110.2 . . ?
O3 C37A H37B 110.2 . . ?
H37A C37A H37B 108.5 . . ?
C38 C37B O3 106.9(14) . . ?
C38 C37B H37C 110.3 . . ?
O3 C37B H37C 110.3 . . ?
C38 C37B H37D 110.3 . . ?
O3 C37B H37D 110.3 . . ?
H37C C37B H37D 108.6 . . ?

loop_
_geom_bond_atom_site_label_1
_geom_bond_atom_site_label_2
_geom_bond_distance
_geom_bond_site_symmetry_2
_geom_bond_publ_flag
Ir1 C34 2.018(4) . ?
Ir1 C23 2.020(4) . ?
Ir1 N3 2.058(4) . ?
Ir1 N4 2.061(4) . ?
Ir1 N1 2.151(4) . ?
Ir1 N2 2.154(3) . ?
N1 C10 1.360(5) . ?
N1 C6 1.364(5) . ?
N2 C1 1.357(5) . ?
N2 C5 1.357(6) . ?
N3 C13 1.360(6) . ?
N3 C17 1.372(5) . ?
N4 C24 1.354(6) . ?
N4 C28 1.372(6) . ?
O1 C12 1.213(6) . ?
O2 C12 1.301(6) . ?
O2 H2 0.8200 . ?
C1 C2 1.370(7) . ?
C1 H1 0.9300 . ?
C2 C3 1.377(7) . ?
C2 H2' 0.9300 . ?
C3 C4 1.409(7) . ?
C3 C11 1.533(7) . ?
C4 C5 1.387(6) . ?
C4 H4 0.9300 . ?
C5 C6 1.483(6) . ?
C6 C7 1.392(6) . ?
C7 C8 1.383(6) . ?
C7 H7 0.9300 . ?
C8 C9 1.390(6) . ?
C8 C12 1.484(6) . ?
C9 C10 1.376(6) . ?
C9 H9 0.9300 . ?
C10 H10 0.9300 . ?
C11 H11A 0.9600 . ?
C11 H11B 0.9600 . ?
C11 H11C 0.9600 . ?
C13 C14 1.377(7) . ?
C13 H13 0.9300 . ?
C14 C15 1.397(7) . ?
C14 H14 0.9300 . ?
C15 C16 1.382(7) . ?
C15 H15 0.9300 . ?
C16 C17 1.400(7) . ?
C16 H16 0.9300 . ?
C17 C18 1.469(6) . ?
C18 C23 1.418(6) . ?
C18 C19 1.420(6) . ?
C19 C20 1.377(7) . ?
C19 H19 0.9300 . ?
C20 C21 1.382(8) . ?
C20 H20 0.9300 . ?
C21 C22 1.403(6) . ?
C21 H21 0.9300 . ?
C22 C23 1.399(6) . ?
C22 H22 0.9300 . ?
C24 C25 1.389(7) . ?
C24 H24 0.9300 . ?
C25 C26 1.382(8) . ?
C25 H25 0.9300 . ?
C26 C27 1.376(8) . ?
C26 H26 0.9300 . ?
C27 C28 1.398(7) . ?
C27 H27 0.9300 . ?
C28 C29 1.465(7) . ?
C29 C30 1.404(7) . ?
C29 C34 1.425(6) . ?
C30 C31 1.367(8) . ?
C30 H30 0.9300 . ?
C31 C32 1.397(8) . ?
C31 H31 0.9300 . ?
C32 C33 1.399(7) . ?
C32 H32 0.9300 . ?
C33 C34 1.401(7) . ?
C33 H33 0.9300 . ?
P1 F6 1.528(5) . ?
P1 F2 1.534(4) . ?
P1 F1 1.546(5) . ?
P1 F3 1.566(5) . ?
P1 F4 1.571(5) . ?
P1 F5 1.577(4) . ?
O3 C35 1.435(12) . ?
O3 C37A 1.522(16) . ?
O3 C37B 1.526(14) . ?
C36 C35 1.292(12) . ?
C36 H36A 0.9600 . ?
C36 H36B 0.9600 . ?
C36 H36C 0.9600 . ?
C35 H35A 0.9700 . ?
C35 H35B 0.9700 . ?
C38 C37A 1.300(16) . ?
C38 C37B 1.306(15) . ?
C38 H38A 0.9600 . ?
C38 H38B 0.9600 . ?
C38 H38C 0.9600 . ?
C38 H38D 0.9600 . ?
C38 H38E 0.9600 . ?
C38 H38F 0.9600 . ?
C37A H37A 0.9700 . ?
C37A H37B 0.9700 . ?
C37B H37C 0.9700 . ?
C37B H37D 0.9700 . ?
